data_2219536
loop_
_publ_author_name
'Ramachandran, R.'
'Aridoss, G.'
'Velmurugan, D.'
'Kabilan, S.'
'Jeong, Y. T.'

_publ_section_title
;
 1-Bromoacetyl-2,6-bis(4-methoxyphenyl)-3,5-dimethylpiperidin-4-one
;
_journal_coeditor_code CI2672
_journal_issue 10
_journal_name_full 'Acta Crystallographica Section E'
_journal_page_first o2009
_journal_page_last o2010
_journal_paper_doi 10.1107/S1600536808030213
_journal_volume 64
_journal_year 2008
_chemical_formula_iupac 'C23 H26 Br N O4'
_chemical_formula_moiety 'C23 H26 Br N O4'
_chemical_formula_sum 'C23 H26 Br N O4'
_chemical_formula_weight 460.36
_chemical_name_systematic
;
1-Bromoacetyl-2,6-bis(4-methoxyphenyl)-3,5-dimethylpiperidin-4-one
;
_space_group_IT_number 9
_symmetry_cell_setting monoclinic
_symmetry_space_group_name_Hall 'C -2yc'
_symmetry_space_group_name_H-M 'C 1 c 1'
_atom_sites_solution_hydrogens geom
_atom_sites_solution_primary direct
_atom_sites_solution_secondary difmap
_audit_creation_method SHELXL-97
_cell_angle_alpha 90.00
_cell_angle_beta 132.9300(10)
_cell_angle_gamma 90.00
_cell_formula_units_Z 4
_cell_length_a 12.9487(9)
_cell_length_b 25.2882(18)
_cell_length_c 8.9701(6)
_cell_measurement_reflns_used 5872
_cell_measurement_temperature 293(2)
_cell_measurement_theta_max 31.20
_cell_measurement_theta_min 1.61
_cell_volume 2150.6(3)
_computing_cell_refinement 'APEX2 (Bruker, 2004)'
_computing_data_collection 'APEX2 (Bruker, 2004)'
_computing_data_reduction 'SAINT (Bruker, 2004)'
_computing_molecular_graphics 'PLATON (Spek, 2003)'
_computing_publication_material 'SHELXL97 (Sheldrick, 2008)'
_computing_structure_refinement 'SHELXL97 (Sheldrick, 2008)'
_computing_structure_solution 'SIR92 (Altomare <i>et al.</i>,  1993)'
_diffrn_ambient_temperature 293(2)
_diffrn_measured_fraction_theta_full 0.997
_diffrn_measured_fraction_theta_max 0.997
_diffrn_measurement_device_type 'Bruker Kappa APEXII CCD'
_diffrn_measurement_method '\w and \f'
_diffrn_radiation_monochromator graphite
_diffrn_radiation_source 'fine-focus sealed tube'
_diffrn_radiation_type MoK\a
_diffrn_radiation_wavelength 0.71073
_diffrn_reflns_av_R_equivalents 0.0230
_diffrn_reflns_av_sigmaI/netI 0.0471
_diffrn_reflns_limit_h_max 18
_diffrn_reflns_limit_h_min -11
_diffrn_reflns_limit_k_max 34
_diffrn_reflns_limit_k_min -36
_diffrn_reflns_limit_l_max 6
_diffrn_reflns_limit_l_min -13
_diffrn_reflns_number 13660
_diffrn_reflns_theta_full 31.20
_diffrn_reflns_theta_max 31.20
_diffrn_reflns_theta_min 1.61
_diffrn_standards_decay_% 0
_exptl_absorpt_coefficient_mu 1.940
_exptl_absorpt_correction_T_max 0.7466
_exptl_absorpt_correction_T_min 0.5937
_exptl_absorpt_correction_type multi-scan
_exptl_absorpt_process_details '(SADABS; Bruker, 1999)'
_exptl_crystal_colour colourless
_exptl_crystal_density_diffrn 1.422
_exptl_crystal_density_method 'not measured'
_exptl_crystal_description Prism
_exptl_crystal_F_000 952
_exptl_crystal_size_max 0.30
_exptl_crystal_size_mid 0.20
_exptl_crystal_size_min 0.16
_refine_diff_density_max 0.423
_refine_diff_density_min -0.224
_refine_ls_abs_structure_details 'Flack (1983), 1651 Friedel pairs'
_refine_ls_abs_structure_Flack 0.004(7)
_refine_ls_extinction_method none
_refine_ls_goodness_of_fit_ref 1.024
_refine_ls_hydrogen_treatment constr
_refine_ls_matrix_type full
_refine_ls_number_parameters 266
_refine_ls_number_reflns 5139
_refine_ls_number_restraints 2
_refine_ls_restrained_S_all 1.024
_refine_ls_R_factor_all 0.0552
_refine_ls_R_factor_gt 0.0329
_refine_ls_shift/su_max 0.001
_refine_ls_shift/su_mean 0.000
_refine_ls_structure_factor_coef Fsqd
_refine_ls_weighting_details 'calc w=1/[\s^2^(Fo^2^)+(0.0517P)^2^] where P=(Fo^2^+2Fc^2^)/3'
_refine_ls_weighting_scheme calc
_refine_ls_wR_factor_gt 0.0814
_refine_ls_wR_factor_ref 0.0978
_reflns_number_gt 3748
_reflns_number_total 5139
_reflns_threshold_expression I>2\s(I)
_cod_data_source_file ci2672.cif
_cod_data_source_block I
_cod_depositor_comments
;
The following automatic conversions were performed:
'_symmetry_cell_setting' value 'Monoclinic' changed to 'monoclinic'
according to '/home/saulius/struct/CIF-dictionaries/cif_core.dic'
dictionary named 'cif_core.dic' version 2.4.1 from 2010-06-29.

Automatic conversion script
Id: cif_fix_enum 1527 2010-12-29 10:47:43Z saulius 

The following automatic conversions were performed:

'_symmetry_cell_setting' value 'Monoclinic' changed to 'monoclinic'
according to /home/saulius/struct/CIF-dictionaries/cif_core.dic
dictionary named 'cif_core.dic' version 2.4.1 from 2010-06-29.

Automatic conversion script
Id: cif_fix_values 1715 2011-07-08 13:25:40Z adriana 
;
_cod_original_sg_symbol_H-M 'C c'
_cod_database_code 2219536
_cod_database_fobs_code 2219536

loop_
_symmetry_equiv_pos_as_xyz
'x, y, z'
'x, -y, z+1/2'
'x+1/2, y+1/2, z'
'x+1/2, -y+1/2, z+1/2'

loop_
_atom_site_type_symbol
_atom_site_label
_atom_site_fract_x
_atom_site_fract_y
_atom_site_fract_z
_atom_site_U_iso_or_equiv
_atom_site_adp_type
_atom_site_calc_flag
_atom_site_refinement_flags
_atom_site_occupancy
Br Br1 0.66353(4) 0.384464(14) 1.04369(5) 0.06848(12) Uani d . 1
O O1 0.5273(2) 0.48401(7) 0.6690(3) 0.0532(5) Uani d . 1
O O2 0.6012(3) 0.29025(9) 0.3780(5) 0.0771(8) Uani d . 1
O O3 -0.0290(3) 0.45775(10) -0.4164(4) 0.0731(7) Uani d . 1
O O4 -0.0766(2) 0.31531(9) 0.3554(3) 0.0559(5) Uani d . 1
N N1 0.4607(2) 0.40235(8) 0.5255(3) 0.0345(4) Uani d . 1
C C1 0.4291(3) 0.34626(9) 0.5282(4) 0.0364(5) Uani d . 1
H H1 0.5069 0.3326 0.6654 0.044 Uiso calc R 1
C C2 0.4229(3) 0.31286(10) 0.3780(4) 0.0416(5) Uani d . 1
H H2 0.3356 0.3223 0.2401 0.050 Uiso calc R 1
C C3 0.5436(3) 0.32436(11) 0.3917(4) 0.0461(6) Uani d . 1
C C4 0.5906(4) 0.38105(11) 0.4261(6) 0.0446(7) Uani d . 1
H H4 0.6004 0.3901 0.3300 0.054 Uiso calc R 1
C C5 0.4839(3) 0.41869(9) 0.3917(4) 0.0381(5) Uani d . 1
H H5 0.5306 0.4532 0.4424 0.046 Uiso calc R 1
C C6 0.3462(3) 0.42782(9) 0.1749(4) 0.0393(5) Uani d . 1
C C7 0.3089(3) 0.40271(11) 0.0059(4) 0.0486(6) Uani d . 1
H H7 0.3699 0.3780 0.0241 0.058 Uiso calc R 1
C C8 0.1835(4) 0.41381(12) -0.1874(5) 0.0561(7) Uani d . 1
H H8 0.1600 0.3961 -0.2979 0.067 Uiso calc R 1
C C9 0.0921(3) 0.45079(11) -0.2196(4) 0.0513(7) Uani d . 1
C C10 0.1278(3) 0.47738(12) -0.0556(5) 0.0516(7) Uani d . 1
H H10 0.0682 0.5031 -0.0752 0.062 Uiso calc R 1
C C11 0.2541(3) 0.46518(10) 0.1394(4) 0.0455(6) Uani d . 1
H H11 0.2772 0.4828 0.2497 0.055 Uiso calc R 1
C C12 0.2944(3) 0.33861(9) 0.4838(4) 0.0364(5) Uani d . 1
C C13 0.1691(3) 0.36284(11) 0.3213(4) 0.0432(6) Uani d . 1
H H13 0.1668 0.3853 0.2371 0.052 Uiso calc R 1
C C14 0.0474(3) 0.35416(10) 0.2822(4) 0.0447(6) Uani d . 1
H H14 -0.0360 0.3709 0.1725 0.054 Uiso calc R 1
C C15 0.0489(3) 0.32085(10) 0.4052(4) 0.0408(5) Uani d . 1
C C16 0.1720(4) 0.29517(10) 0.5642(5) 0.0492(6) Uani d . 1
H H16 0.1732 0.2717 0.6453 0.059 Uiso calc R 1
C C17 0.2921(3) 0.30430(11) 0.6021(5) 0.0488(6) Uani d . 1
H H17 0.3747 0.2870 0.7105 0.059 Uiso calc R 1
C C18 0.4147(5) 0.25375(12) 0.4064(7) 0.0680(9) Uani d . 1
H H18A 0.4945 0.2439 0.5445 0.102 Uiso calc R 1
H H18B 0.4151 0.2337 0.3159 0.102 Uiso calc R 1
H H18C 0.3294 0.2466 0.3765 0.102 Uiso calc R 1
C C19 0.7355(4) 0.38566(13) 0.6430(7) 0.0598(10) Uani d . 1
H H19A 0.7995 0.3610 0.6607 0.090 Uiso calc R 1
H H19B 0.7269 0.3779 0.7389 0.090 Uiso calc R 1
H H19C 0.7708 0.4210 0.6653 0.090 Uiso calc R 1
C C20 -0.1223(5) 0.49859(18) -0.4644(7) 0.0873(12) Uani d . 1
H H20A -0.0771 0.5322 -0.4334 0.131 Uiso calc R 1
H H20B -0.1470 0.4941 -0.3857 0.131 Uiso calc R 1
H H20C -0.2060 0.4971 -0.6068 0.131 Uiso calc R 1
C C21 -0.0739(4) 0.29285(15) 0.5013(6) 0.0656(9) Uani d . 1
H H21A -0.0047 0.3107 0.6291 0.098 Uiso calc R 1
H H21B -0.0501 0.2560 0.5174 0.098 Uiso calc R 1
H H21C -0.1650 0.2965 0.4571 0.098 Uiso calc R 1
C C22 0.4945(3) 0.43860(10) 0.6661(4) 0.0384(5) Uani d . 1
C C23 0.4904(3) 0.42170(11) 0.8232(4) 0.0434(6) Uani d . 1
H H23A 0.4100 0.3987 0.7608 0.052 Uiso calc R 1
H H23B 0.4802 0.4525 0.8766 0.052 Uiso calc R 1

loop_
_atom_site_aniso_label
_atom_site_aniso_U_11
_atom_site_aniso_U_22
_atom_site_aniso_U_33
_atom_site_aniso_U_12
_atom_site_aniso_U_13
_atom_site_aniso_U_23
Br1 0.05974(18) 0.0974(3) 0.04260(14) 0.01855(19) 0.03263(13) 0.01594(17)
O1 0.0652(13) 0.0408(10) 0.0590(12) -0.0060(9) 0.0444(11) -0.0084(9)
O2 0.0764(17) 0.0581(13) 0.123(2) -0.0063(11) 0.0782(18) -0.0271(13)
O3 0.0637(15) 0.0801(15) 0.0478(12) 0.0042(12) 0.0271(12) 0.0110(11)
O4 0.0489(12) 0.0669(13) 0.0613(12) -0.0003(9) 0.0412(11) 0.0063(10)
N1 0.0395(11) 0.0334(9) 0.0376(10) -0.0026(8) 0.0290(9) -0.0018(8)
C1 0.0388(12) 0.0350(12) 0.0381(12) 0.0030(10) 0.0272(11) 0.0031(9)
C2 0.0473(14) 0.0346(12) 0.0520(14) -0.0020(10) 0.0374(13) -0.0035(11)
C3 0.0457(15) 0.0475(15) 0.0512(14) 0.0007(12) 0.0354(13) -0.0075(12)
C4 0.0461(19) 0.0498(16) 0.0493(19) -0.0023(11) 0.0370(17) -0.0005(12)
C5 0.0482(15) 0.0341(12) 0.0449(13) -0.0028(10) 0.0369(13) -0.0007(10)
C6 0.0513(15) 0.0337(12) 0.0431(12) -0.0033(10) 0.0362(12) 0.0015(9)
C7 0.0624(18) 0.0442(13) 0.0469(15) 0.0056(12) 0.0402(15) 0.0020(11)
C8 0.073(2) 0.0501(16) 0.0428(14) 0.0030(15) 0.0384(16) 0.0000(12)
C9 0.0532(17) 0.0517(16) 0.0436(14) -0.0031(13) 0.0308(14) 0.0089(12)
C10 0.0560(18) 0.0474(15) 0.0543(16) 0.0074(13) 0.0387(15) 0.0074(12)
C11 0.0581(17) 0.0417(14) 0.0470(14) 0.0004(12) 0.0399(14) 0.0006(11)
C12 0.0423(14) 0.0329(11) 0.0405(12) -0.0008(10) 0.0307(11) 0.0005(9)
C13 0.0485(15) 0.0404(13) 0.0439(13) -0.0005(11) 0.0327(13) 0.0079(11)
C14 0.0392(14) 0.0450(16) 0.0425(13) 0.0041(11) 0.0250(12) 0.0089(11)
C15 0.0422(14) 0.0377(13) 0.0486(14) -0.0060(11) 0.0333(13) -0.0068(11)
C16 0.0549(16) 0.0480(14) 0.0563(17) 0.0030(14) 0.0424(15) 0.0127(13)
C17 0.0492(16) 0.0482(15) 0.0551(16) 0.0106(12) 0.0379(15) 0.0188(13)
C18 0.099(3) 0.0367(15) 0.105(3) -0.0042(15) 0.084(3) -0.0081(16)
C19 0.043(2) 0.060(2) 0.068(3) -0.0046(13) 0.035(2) -0.0127(15)
C20 0.076(3) 0.091(3) 0.078(3) 0.021(2) 0.046(2) 0.030(2)
C21 0.066(2) 0.087(2) 0.065(2) -0.0187(17) 0.0529(19) -0.0098(17)
C22 0.0332(12) 0.0415(13) 0.0373(12) 0.0018(10) 0.0227(11) -0.0022(10)
C23 0.0412(14) 0.0541(16) 0.0376(12) 0.0032(11) 0.0278(12) -0.0022(11)

loop_
_atom_type_symbol
_atom_type_description
_atom_type_scat_dispersion_real
_atom_type_scat_dispersion_imag
_atom_type_scat_source
C C 0.0033 0.0016 'International Tables Vol C Tables 4.2.6.8 and 6.1.1.4'
H H 0.0000 0.0000 'International Tables Vol C Tables 4.2.6.8 and 6.1.1.4'
Br Br -0.2901 2.4595 'International Tables Vol C Tables 4.2.6.8 and 6.1.1.4'
N N 0.0061 0.0033 'International Tables Vol C Tables 4.2.6.8 and 6.1.1.4'
O O 0.0106 0.0060 'International Tables Vol C Tables 4.2.6.8 and 6.1.1.4'

loop_
_geom_angle_atom_site_label_1
_geom_angle_atom_site_label_2
_geom_angle_atom_site_label_3
_geom_angle
C9 O3 C20 118.8(3)
C15 O4 C21 117.8(2)
C22 N1 C5 116.5(2)
C22 N1 C1 123.0(2)
C5 N1 C1 119.5(2)
N1 C1 C12 113.59(19)
N1 C1 C2 111.07(19)
C12 C1 C2 109.6(2)
N1 C1 H1 107.5
C12 C1 H1 107.5
C2 C1 H1 107.5
C3 C2 C18 111.1(2)
C3 C2 C1 112.8(2)
C18 C2 C1 110.9(2)
C3 C2 H2 107.3
C18 C2 H2 107.3
C1 C2 H2 107.3
O2 C3 C4 120.8(3)
O2 C3 C2 122.3(3)
C4 C3 C2 116.9(2)
C3 C4 C5 111.6(3)
C3 C4 C19 107.9(3)
C5 C4 C19 111.5(2)
C3 C4 H4 108.6
C5 C4 H4 108.6
C19 C4 H4 108.6
N1 C5 C6 111.9(2)
N1 C5 C4 108.5(2)
C6 C5 C4 117.8(2)
N1 C5 H5 105.9
C6 C5 H5 105.9
C4 C5 H5 105.9
C11 C6 C7 117.2(3)
C11 C6 C5 118.5(2)
C7 C6 C5 124.2(2)
C8 C7 C6 121.1(3)
C8 C7 H7 119.4
C6 C7 H7 119.4
C7 C8 C9 120.8(3)
C7 C8 H8 119.6
C9 C8 H8 119.6
O3 C9 C8 115.4(3)
O3 C9 C10 125.2(3)
C8 C9 C10 119.4(3)
C9 C10 C11 119.1(3)
C9 C10 H10 120.5
C11 C10 H10 120.5
C6 C11 C10 122.3(3)
C6 C11 H11 118.9
C10 C11 H11 118.9
C13 C12 C17 117.5(2)
C13 C12 C1 122.4(2)
C17 C12 C1 120.0(2)
C14 C13 C12 121.0(2)
C14 C13 H13 119.5
C12 C13 H13 119.5
C15 C14 C13 120.2(2)
C15 C14 H14 119.9
C13 C14 H14 119.9
O4 C15 C14 115.8(2)
O4 C15 C16 124.7(2)
C14 C15 C16 119.5(3)
C17 C16 C15 119.7(3)
C17 C16 H16 120.1
C15 C16 H16 120.1
C16 C17 C12 122.0(3)
C16 C17 H17 119.0
C12 C17 H17 119.0
C2 C18 H18A 109.5
C2 C18 H18B 109.5
H18A C18 H18B 109.5
C2 C18 H18C 109.5
H18A C18 H18C 109.5
H18B C18 H18C 109.5
C4 C19 H19A 109.5
C4 C19 H19B 109.5
H19A C19 H19B 109.5
C4 C19 H19C 109.5
H19A C19 H19C 109.5
H19B C19 H19C 109.5
O3 C20 H20A 109.5
O3 C20 H20B 109.5
H20A C20 H20B 109.5
O3 C20 H20C 109.5
H20A C20 H20C 109.5
H20B C20 H20C 109.5
O4 C21 H21A 109.5
O4 C21 H21B 109.5
H21A C21 H21B 109.5
O4 C21 H21C 109.5
H21A C21 H21C 109.5
H21B C21 H21C 109.5
O1 C22 N1 122.6(2)
O1 C22 C23 118.8(2)
N1 C22 C23 118.6(2)
C22 C23 Br1 109.78(17)
C22 C23 H23A 109.7
Br1 C23 H23A 109.7
C22 C23 H23B 109.7
Br1 C23 H23B 109.7
H23A C23 H23B 108.2

loop_
_geom_bond_atom_site_label_1
_geom_bond_atom_site_label_2
_geom_bond_distance
Br1 C23 1.945(3)
O1 C22 1.219(3)
O2 C3 1.201(3)
O3 C9 1.354(4)
O3 C20 1.415(5)
O4 C15 1.367(3)
O4 C21 1.406(4)
N1 C22 1.368(3)
N1 C5 1.481(3)
N1 C1 1.481(3)
C1 C12 1.513(3)
C1 C2 1.546(3)
C1 H1 0.9800
C2 C3 1.509(4)
C2 C18 1.532(4)
C2 H2 0.98
C3 C4 1.505(4)
C4 C5 1.526(4)
C4 C19 1.532(4)
C4 H4 0.98
C5 C6 1.514(4)
C5 H5 0.98
C6 C11 1.378(4)
C6 C7 1.392(4)
C7 C8 1.374(4)
C7 H7 0.93
C8 C9 1.375(5)
C8 H8 0.93
C9 C10 1.380(4)
C10 C11 1.390(4)
C10 H10 0.93
C11 H11 0.93
C12 C13 1.382(4)
C12 C17 1.387(4)
C13 C14 1.379(4)
C13 H13 0.93
C14 C15 1.377(4)
C14 H14 0.93
C15 C16 1.378(4)
C16 C17 1.366(5)
C16 H16 0.93
C17 H17 0.93
C18 H18A 0.96
C18 H18B 0.96
C18 H18C 0.96
C19 H19A 0.96
C19 H19B 0.96
C19 H19C 0.96
C20 H20A 0.96
C20 H20B 0.96
C20 H20C 0.96
C21 H21A 0.96
C21 H21B 0.96
C21 H21C 0.96
C22 C23 1.507(4)
C23 H23A 0.97
C23 H23B 0.97

loop_
_geom_hbond_atom_site_label_D
_geom_hbond_atom_site_label_H
_geom_hbond_atom_site_label_A
_geom_hbond_site_symmetry_A
_geom_hbond_distance_DH
_geom_hbond_distance_HA
_geom_hbond_distance_DA
_geom_hbond_angle_DHA
C1 H1 Br1 . 0.98 2.82 3.523(3) 129
C20 H20C O1 2_463 0.96 2.60 3.357(7) 136

loop_
_geom_torsion_atom_site_label_1
_geom_torsion_atom_site_label_2
_geom_torsion_atom_site_label_3
_geom_torsion_atom_site_label_4
_geom_torsion
C22 N1 C1 C12 66.9(3)
C5 N1 C1 C12 -125.1(2)
C22 N1 C1 C2 -169.1(2)
C5 N1 C1 C2 -1.1(3)
N1 C1 C2 C3 45.3(3)
C12 C1 C2 C3 171.6(2)
N1 C1 C2 C18 170.6(2)
C12 C1 C2 C18 -63.1(3)
C18 C2 C3 O2 16.2(4)
C1 C2 C3 O2 141.4(3)
C18 C2 C3 C4 -163.2(3)
C1 C2 C3 C4 -38.0(3)
O2 C3 C4 C5 167.3(3)
C2 C3 C4 C5 -13.3(4)
O2 C3 C4 C19 -69.9(4)
C2 C3 C4 C19 109.5(3)
C22 N1 C5 C6 -109.2(2)
C1 N1 C5 C6 82.0(3)
C22 N1 C5 C4 119.1(2)
C1 N1 C5 C4 -49.7(3)
C3 C4 C5 N1 55.9(3)
C19 C4 C5 N1 -64.8(3)
C3 C4 C5 C6 -72.5(3)
C19 C4 C5 C6 166.8(2)
N1 C5 C6 C11 58.9(3)
C4 C5 C6 C11 -174.3(2)
N1 C5 C6 C7 -124.5(3)
C4 C5 C6 C7 2.3(4)
C11 C6 C7 C8 -1.8(4)
C5 C6 C7 C8 -178.4(3)
C6 C7 C8 C9 1.1(5)
C20 O3 C9 C8 -174.0(3)
C20 O3 C9 C10 6.3(5)
C7 C8 C9 O3 -179.1(3)
C7 C8 C9 C10 0.6(4)
O3 C9 C10 C11 178.2(3)
C8 C9 C10 C11 -1.6(4)
C7 C6 C11 C10 0.8(4)
C5 C6 C11 C10 177.7(3)
C9 C10 C11 C6 0.9(4)
N1 C1 C12 C13 48.1(3)
C2 C1 C12 C13 -76.8(3)
N1 C1 C12 C17 -135.1(2)
C2 C1 C12 C17 100.1(3)
C17 C12 C13 C14 1.7(4)
C1 C12 C13 C14 178.6(2)
C12 C13 C14 C15 -0.2(4)
C21 O4 C15 C14 -164.6(3)
C21 O4 C15 C16 16.4(4)
C13 C14 C15 O4 179.3(2)
C13 C14 C15 C16 -1.7(4)
O4 C15 C16 C17 -179.0(3)
C14 C15 C16 C17 2.1(4)
C15 C16 C17 C12 -0.6(5)
C13 C12 C17 C16 -1.3(4)
C1 C12 C17 C16 -178.3(3)
C5 N1 C22 O1 7.8(4)
C1 N1 C22 O1 176.2(2)
C5 N1 C22 C23 -172.4(2)
C1 N1 C22 C23 -4.0(4)
O1 C22 C23 Br1 -98.9(3)
N1 C22 C23 Br1 81.2(3)
